data_4515375
loop_
_publ_author_name
'Barreda, Omar'
'Bannwart, Gianluca'
'Yap, Glenn P. A.'
'Bloch, Eric D.'

_publ_section_title
;
 Ligand-Based Phase Control in Porous Molecular Assemblies.
;
_journal_issue 14
_journal_name_full 'ACS applied materials &amp; interfaces'
_journal_page_first 11420
_journal_page_last 11424
_journal_paper_doi 10.1021/acsami.8b02015
_journal_volume 10
_journal_year 2018
_chemical_formula_sum 'C18.5 H7 Cu2 O12'
_chemical_formula_weight 548.32
_space_group_crystal_system tetragonal
_space_group_IT_number 104
_space_group_name_Hall 'P 4 -2n'
_space_group_name_H-M_alt 'P 4 n c'
_atom_sites_solution_hydrogens geom
_audit_creation_method SHELXL-2017/1
_cell_angle_alpha 90
_cell_angle_beta 90
_cell_angle_gamma 90
_cell_formula_units_Z 16
_cell_length_a 26.7770(6)
_cell_length_b 26.7770(6)
_cell_length_c 18.7751(6)
_cell_measurement_reflns_used 9855
_cell_measurement_temperature 293(2)
_cell_measurement_theta_max 50.42
_cell_measurement_theta_min 2.87
_cell_volume 13461.9(6)
_computing_cell_refinement 'Bruker SAINT'
_computing_data_collection 'Bruker APEX2'
_computing_data_reduction 'Bruker SAINT'
_computing_molecular_graphics 'Bruker SHELXTL'
_computing_publication_material 'Bruker SHELXTL'
_computing_structure_refinement 'SHELXL-2017/1 (Sheldrick, 2017)'
_computing_structure_solution 'SHELXS-97 (Sheldrick 2008)'
_diffrn_ambient_temperature 293(2)
_diffrn_detector_area_resol_mean 8.33
_diffrn_measured_fraction_theta_full 0.994
_diffrn_measured_fraction_theta_max 0.994
_diffrn_measurement_device_type 'Bruker AXS APEX diffractometer'
_diffrn_measurement_method '\f and \w scans'
_diffrn_radiation_type CuK\a
_diffrn_radiation_wavelength 1.54178
_diffrn_reflns_av_R_equivalents 0.0746
_diffrn_reflns_av_unetI/netI 0.0586
_diffrn_reflns_Laue_measured_fraction_full 0.994
_diffrn_reflns_Laue_measured_fraction_max 0.994
_diffrn_reflns_limit_h_max 26
_diffrn_reflns_limit_h_min -26
_diffrn_reflns_limit_k_max 26
_diffrn_reflns_limit_k_min -26
_diffrn_reflns_limit_l_max 18
_diffrn_reflns_limit_l_min -18
_diffrn_reflns_number 94062
_diffrn_reflns_point_group_measured_fraction_full 0.996
_diffrn_reflns_point_group_measured_fraction_max 0.996
_diffrn_reflns_theta_full 50.545
_diffrn_reflns_theta_max 50.545
_diffrn_reflns_theta_min 2.874
_exptl_absorpt_coefficient_mu 1.932
_exptl_absorpt_correction_T_max 0.7500
_exptl_absorpt_correction_T_min 0.6389
_exptl_absorpt_correction_type multi-scan
_exptl_absorpt_process_details 'APEX3 (Bruker, 2015)'
_exptl_crystal_colour blue
_exptl_crystal_density_diffrn 1.082
_exptl_crystal_description block
_exptl_crystal_F_000 4352
_exptl_crystal_size_max 0.142
_exptl_crystal_size_mid 0.132
_exptl_crystal_size_min 0.123
_refine_diff_density_max 2.195
_refine_diff_density_min -1.241
_refine_diff_density_rms 0.206
_refine_ls_abs_structure_details
; 
 Refined as an inversion twin. 
;
_refine_ls_abs_structure_Flack 0.42(12)
_refine_ls_extinction_method none
_refine_ls_goodness_of_fit_ref 1.634
_refine_ls_hydrogen_treatment constr
_refine_ls_matrix_type full
_refine_ls_number_parameters 443
_refine_ls_number_reflns 6987
_refine_ls_number_restraints 973
_refine_ls_restrained_S_all 1.586
_refine_ls_R_factor_all 0.1418
_refine_ls_R_factor_gt 0.1291
_refine_ls_shift/su_max 0.011
_refine_ls_shift/su_mean 0.000
_refine_ls_structure_factor_coef Fsqd
_refine_ls_weighting_details 'w=1/[\s^2^(Fo^2^)+(0.2000P)^2^] where P=(Fo^2^+2Fc^2^)/3'
_refine_ls_weighting_scheme calc
_refine_ls_wR_factor_gt 0.3419
_refine_ls_wR_factor_ref 0.3679
_reflns_Friedel_coverage 0.926
_reflns_Friedel_fraction_full 0.999
_reflns_Friedel_fraction_max 0.999
_reflns_number_gt 5901
_reflns_number_total 6987
_reflns_threshold_expression 'I > 2\s(I)'
_cod_data_source_file am8b02015_si_009.cif
_cod_data_source_block eric051_sq
_cod_original_cell_volume 13461.9(7)
_cod_original_formula_sum 'C18.50 H7 Cu2 O12'
_cod_database_code 4515375
_shelx_shelxl_version_number 2017/1
_shelx_space_group_comment
; 
The symmetry employed for this shelxl refinement is uniquely defined 
by the following loop, which should always be used as a source of 
symmetry information in preference to the above space-group names. 
They are only intended as comments. 
;
_shelx_estimated_absorpt_t_min 0.771
_shelx_estimated_absorpt_t_max 0.797

loop_
_space_group_symop_operation_xyz
'x, y, z'
'-x, -y, z'
'-y, x, z'
'y, -x, z'
'x+1/2, -y+1/2, z+1/2'
'-x+1/2, y+1/2, z+1/2'
'-y+1/2, -x+1/2, z+1/2'
'y+1/2, x+1/2, z+1/2'

loop_
_atom_site_label
_atom_site_type_symbol
_atom_site_fract_x
_atom_site_fract_y
_atom_site_fract_z
_atom_site_U_iso_or_equiv
_atom_site_adp_type
_atom_site_occupancy
_atom_site_site_symmetry_order
_atom_site_calc_flag
_atom_site_refinement_flags_posn
_atom_site_refinement_flags_adp
Cu1 Cu -0.27760(11) 0.50831(10) 0.53787(15) 0.0558(10) Uani 1 1 d . U
Cu3 Cu -0.00862(10) 0.21354(10) 0.51361(17) 0.0569(10) Uani 1 1 d . U
Cu2 Cu -0.21747(11) 0.50875(11) 0.42929(16) 0.0680(11) Uani 1 1 d . U
Cu4 Cu -0.00855(11) 0.28082(10) 0.41246(18) 0.0670(11) Uani 1 1 d . U
O1_1 O -0.46000(14) 0.68117(16) 0.4815(2) 0.091(5) Uani 1 1 d G U
O2_1 O -0.45594(16) 0.73855(16) 0.3933(3) 0.075(4) Uani 1 1 d G U
O3_1 O -0.31305(11) 0.56472(13) 0.48885(18) 0.083(4) Uani 1 1 d G U
O4_1 O -0.27129(12) 0.54870(13) 0.38749(17) 0.100(5) Uani 1 1 d G U
O5_1 O -0.35291(18) 0.66660(18) 0.2078(2) 0.109(5) Uani 1 1 d G U
C1_1 C -0.40308(14) 0.66907(15) 0.3854(2) 0.067(4) Uani 1 1 d G U
C2_1 C -0.37465(13) 0.63343(14) 0.4205(2) 0.060(4) Uani 1 1 d G U
H2A_1 H -0.381203 0.625947 0.467912 0.072 Uiso 1 1 calc R U
C3_1 C -0.33605(13) 0.60868(14) 0.38446(19) 0.064(4) Uani 1 1 d G U
C4_1 C -0.32768(14) 0.61877(15) 0.3137(2) 0.080(5) Uani 1 1 d G U
H4A_1 H -0.302161 0.602412 0.289572 0.096 Uiso 1 1 calc R U
C5_1 C -0.35736(16) 0.65348(16) 0.2781(2) 0.084(5) Uani 1 1 d G U
C6_1 C -0.39426(16) 0.67863(16) 0.3145(2) 0.076(5) Uani 1 1 d G U
H6A_1 H -0.413446 0.702367 0.290885 0.091 Uiso 1 1 calc R U
C7_1 C -0.44265(15) 0.69848(16) 0.4244(2) 0.080(5) Uani 1 1 d G U
C8_1 C -0.30432(12) 0.57165(13) 0.42307(18) 0.070(4) Uani 1 1 d G U
C9_1 C -0.31606(19) 0.64222(19) 0.1664(2) 0.152(9) Uani 1 1 d G U
H9A_1 H -0.322417 0.606580 0.164613 0.182 Uiso 1 1 calc R U
H9B_1 H -0.283139 0.647643 0.186494 0.182 Uiso 1 1 calc R U
C10_1 C -0.3193(2) 0.6646(2) 0.0927(2) 0.178(15) Uani 1 1 d G U
O1_2 O -0.17360(10) 0.46152(11) 0.48264(16) 0.099(4) Uani 1 1 d G U
O2_2 O -0.23175(11) 0.45787(12) 0.56988(16) 0.072(3) Uani 1 1 d G U
O3_2 O -0.06997(9) 0.30590(10) 0.46071(17) 0.106(5) Uani 1 1 d G U
O4_2 O -0.05830(10) 0.25790(11) 0.55752(19) 0.061(3) Uani 1 1 d G U
O5_2 O -0.17013(15) 0.33992(17) 0.74450(18) 0.132(6) Uani 1 1 d G U
C1_2 C -0.16708(10) 0.39901(12) 0.57264(16) 0.087(5) Uani 1 1 d G U
C2_2 C -0.13371(10) 0.36951(11) 0.53494(16) 0.086(5) Uani 1 1 d G U
H2B_2 H -0.125339 0.377814 0.488350 0.103 Uiso 1 1 calc R U
C3_2 C -0.11258(10) 0.32721(11) 0.56695(17) 0.080(5) Uani 1 1 d G U
C4_2 C -0.12387(12) 0.31616(13) 0.63654(18) 0.086(5) Uani 1 1 d G U
H4B_2 H -0.109903 0.288178 0.658086 0.103 Uiso 1 1 calc R U
C5_2 C -0.15619(13) 0.34679(15) 0.67494(17) 0.098(6) Uani 1 1 d G U
C6_2 C -0.17785(12) 0.38746(14) 0.64236(17) 0.084(5) Uani 1 1 d G U
H6B_2 H -0.200042 0.407349 0.667800 0.101 Uiso 1 1 calc R U
C7_2 C -0.19274(10) 0.44282(12) 0.53772(16) 0.077(5) Uani 1 1 d G U
C8_2 C -0.07810(10) 0.29448(11) 0.52536(18) 0.070(5) Uani 1 1 d G U
C9_2 C -0.14929(16) 0.29913(18) 0.7822(2) 0.210(17) Uani 1 1 d G U
O1_3 O 0.03591(11) 0.17709(11) 0.4473(2) 0.081(4) Uani 1 1 d G U
O2_3 O 0.04619(11) 0.24128(12) 0.3704(2) 0.068(3) Uani 1 1 d G U
O3_3 O 0.18338(13) 0.06153(13) 0.4605(3) 0.074(4) Uani 1 1 d G U
O4_3 O 0.23351(14) 0.05409(15) 0.3650(3) 0.083(4) Uani 1 1 d G U
O5_3 O 0.16520(16) 0.18543(18) 0.1933(2) 0.112(5) Uani 1 1 d G U
C1_3 C 0.10062(12) 0.17318(13) 0.3602(2) 0.058(4) Uani 1 1 d G U
C2_3 C 0.12661(12) 0.13505(13) 0.3938(2) 0.040(3) Uani 1 1 d G U
H2C_3 H 0.116298 0.123712 0.438253 0.048 Uiso 1 1 calc R U
C3_3 C 0.16837(13) 0.11360(14) 0.3608(3) 0.054(4) Uani 1 1 d G U
C4_3 C 0.18235(14) 0.12942(16) 0.2942(3) 0.063(4) Uani 1 1 d G U
H4C_3 H 0.209988 0.115259 0.272015 0.075 Uiso 1 1 calc R U
C5_3 C 0.15519(15) 0.16665(16) 0.2597(2) 0.070(5) Uani 1 1 d G U
C6_3 C 0.11507(13) 0.18849(15) 0.2934(2) 0.063(4) Uani 1 1 d G U
H6C_3 H 0.097539 0.213902 0.270700 0.075 Uiso 1 1 calc R U
C7_3 C 0.05756(11) 0.19903(12) 0.3967(2) 0.070(5) Uani 1 1 d G U
C8_3 C 0.19736(13) 0.07383(14) 0.3983(3) 0.058(4) Uani 1 1 d G U
C9_3 C 0.20566(18) 0.1648(2) 0.1547(3) 0.131(10) Uani 1 1 d G U
O1_4 O 0.03894(9) 0.31670(11) 0.47204(19) 0.076(3) Uani 1 1 d G U
O2_4 O 0.04266(10) 0.25537(12) 0.5547(2) 0.075(3) Uani 1 1 d G U
O3_4 O 0.18826(10) 0.43024(13) 0.4723(3) 0.138(7) Uani 1 1 d G U
O4_4 O 0.23135(11) 0.44076(15) 0.5740(4) 0.078(4) Uani 1 1 d G U
O5_4 O 0.14901(15) 0.31663(18) 0.7441(3) 0.142(7) Uani 1 1 d G U
C1_4 C 0.09706(10) 0.32325(13) 0.5678(2) 0.071(5) Uani 1 1 d G U
C2_4 C 0.12589(10) 0.35983(13) 0.5355(3) 0.087(5) Uani 1 1 d G U
H2D_4 H 0.118782 0.369246 0.488949 0.105 Uiso 1 1 calc R U
C3_4 C 0.1646(8) 0.3824(8) 0.5708(15) 0.095(6) Uani 1 1 d . U
C4_4 C 0.1740(8) 0.3677(9) 0.6456(15) 0.100(6) Uani 1 1 d . U
H4D_4 H 0.199981 0.382468 0.670777 0.120 Uiso 1 1 calc R U
C5_4 C 0.1454(9) 0.3337(9) 0.6769(12) 0.100(6) Uani 1 1 d . U
C6_4 C 0.1067(9) 0.3110(8) 0.6391(13) 0.090(6) Uani 1 1 d . U
H6D_4 H 0.086934 0.287233 0.661709 0.107 Uiso 1 1 calc R U
C7_4 C 0.0583(7) 0.2980(7) 0.5278(11) 0.069(4) Uani 1 1 d . U
C8_4 C 0.1913(10) 0.4243(9) 0.5339(16) 0.113(7) Uani 1 1 d . U
C9_4 C 0.1905(13) 0.3297(12) 0.7907(13) 0.157(12) Uani 1 1 d . U
O6 O -0.3176(8) 0.5080(6) 0.6368(12) 0.117(7) Uani 1 1 d . .
O7 O -0.1741(10) 0.5063(9) 0.3313(17) 0.180(12) Uani 1 1 d . .
O8 O -0.0082(5) 0.1579(6) 0.5952(7) 0.076(4) Uani 1 1 d . .
O9 O -0.0039(6) 0.3313(5) 0.3229(7) 0.072(4) Uani 1 1 d . .

loop_
_atom_site_aniso_label
_atom_site_aniso_U_11
_atom_site_aniso_U_22
_atom_site_aniso_U_33
_atom_site_aniso_U_23
_atom_site_aniso_U_13
_atom_site_aniso_U_12
Cu1 0.0584(17) 0.0585(18) 0.0504(19) -0.0103(16) 0.0164(13) -0.0057(13)
Cu3 0.0545(18) 0.0498(16) 0.066(2) 0.0100(13) -0.0015(16) -0.0025(12)
Cu2 0.060(2) 0.070(2) 0.074(2) -0.0069(17) 0.0262(15) -0.0029(14)
Cu4 0.069(2) 0.0444(17) 0.087(3) 0.0073(14) 0.0114(18) 0.0024(13)
O1_1 0.121(11) 0.057(8) 0.096(10) 0.038(7) 0.049(8) 0.043(8)
O2_1 0.075(9) 0.087(9) 0.063(8) 0.032(7) 0.008(7) -0.005(7)
O3_1 0.078(9) 0.088(10) 0.085(8) 0.014(7) 0.026(7) 0.009(7)
O4_1 0.098(10) 0.133(11) 0.069(8) 0.005(8) 0.042(8) 0.028(8)
O5_1 0.116(11) 0.163(13) 0.048(7) 0.010(8) 0.011(7) 0.026(10)
C1_1 0.059(10) 0.085(10) 0.056(9) -0.011(8) -0.005(7) -0.003(7)
C2_1 0.060(10) 0.055(10) 0.063(10) -0.003(7) 0.013(7) -0.019(7)
C3_1 0.084(11) 0.058(10) 0.050(8) -0.009(7) 0.002(8) -0.010(7)
C4_1 0.105(13) 0.099(13) 0.035(8) -0.022(8) 0.004(8) 0.008(10)
C5_1 0.089(12) 0.119(13) 0.044(9) -0.006(9) -0.012(8) 0.024(11)
C6_1 0.063(11) 0.109(13) 0.057(9) -0.011(9) -0.001(8) -0.010(9)
C7_1 0.090(12) 0.073(11) 0.076(10) 0.017(9) 0.029(9) 0.009(9)
C8_1 0.088(11) 0.059(10) 0.062(9) -0.010(7) 0.021(8) -0.003(8)
C9_1 0.15(2) 0.23(2) 0.075(13) -0.005(17) 0.006(14) 0.056(19)
C10_1 0.15(3) 0.32(4) 0.066(16) -0.02(2) 0.031(17) 0.04(3)
O1_2 0.082(9) 0.090(10) 0.124(10) -0.019(8) 0.019(8) 0.025(8)
O2_2 0.069(8) 0.053(8) 0.095(9) 0.001(6) 0.013(7) 0.002(6)
O3_2 0.115(10) 0.105(10) 0.098(9) 0.023(8) 0.024(8) 0.053(9)
O4_2 0.051(7) 0.075(8) 0.058(7) 0.016(6) 0.018(5) -0.011(5)
O5_2 0.154(15) 0.128(14) 0.113(11) 0.021(10) 0.009(11) 0.048(11)
C1_2 0.071(11) 0.083(11) 0.108(12) -0.010(9) 0.010(10) 0.011(8)
C2_2 0.079(12) 0.080(12) 0.099(12) 0.000(10) 0.013(10) 0.009(9)
C3_2 0.070(11) 0.071(10) 0.100(11) -0.006(9) 0.010(9) -0.003(8)
C4_2 0.090(13) 0.079(12) 0.089(11) 0.004(10) 0.003(10) 0.015(10)
C5_2 0.123(14) 0.097(13) 0.074(10) 0.004(10) 0.010(11) 0.011(11)
C6_2 0.070(12) 0.081(12) 0.103(12) -0.001(10) 0.015(10) 0.008(9)
C7_2 0.065(11) 0.057(10) 0.108(11) -0.012(9) -0.004(10) 0.004(8)
C8_2 0.067(10) 0.069(10) 0.074(10) -0.020(9) 0.003(8) 0.002(8)
C9_2 0.28(4) 0.18(3) 0.17(3) 0.09(2) 0.05(3) 0.13(3)
O1_3 0.096(9) 0.070(8) 0.076(8) 0.019(6) 0.042(7) 0.032(7)
O2_3 0.075(8) 0.073(8) 0.057(7) 0.004(6) 0.010(6) 0.009(6)
O3_3 0.049(8) 0.081(9) 0.093(9) 0.032(7) 0.012(6) 0.006(6)
O4_3 0.053(8) 0.124(11) 0.072(8) -0.023(8) -0.005(6) 0.030(7)
O5_3 0.150(14) 0.145(13) 0.041(8) -0.003(8) 0.013(8) -0.015(11)
C1_3 0.062(9) 0.069(10) 0.042(8) -0.005(7) 0.001(7) -0.001(7)
C2_3 0.058(8) 0.035(8) 0.028(7) -0.013(6) -0.005(6) -0.014(6)
C3_3 0.066(9) 0.064(9) 0.033(7) -0.022(6) 0.008(7) 0.000(7)
C4_3 0.077(11) 0.073(11) 0.038(8) -0.022(7) 0.014(7) -0.014(8)
C5_3 0.098(12) 0.077(11) 0.034(9) 0.000(7) 0.010(8) -0.011(10)
C6_3 0.075(11) 0.076(11) 0.037(8) -0.003(7) -0.002(7) -0.019(8)
C7_3 0.081(11) 0.073(10) 0.055(9) 0.000(8) 0.012(8) 0.026(8)
C8_3 0.043(9) 0.080(10) 0.051(8) -0.021(7) -0.006(7) 0.000(7)
C9_3 0.15(2) 0.20(3) 0.046(13) -0.010(16) 0.013(13) -0.02(2)
O1_4 0.086(9) 0.067(8) 0.075(7) 0.009(6) 0.004(6) -0.023(7)
O2_4 0.065(8) 0.074(8) 0.087(8) 0.005(7) 0.000(7) -0.018(6)
O3_4 0.123(13) 0.126(14) 0.165(14) 0.019(13) -0.035(13) -0.077(11)
O4_4 0.081(9) 0.047(7) 0.105(10) 0.032(7) -0.014(7) -0.015(6)
O5_4 0.150(15) 0.160(15) 0.116(12) -0.004(11) -0.031(11) -0.061(13)
C1_4 0.067(10) 0.046(9) 0.099(11) -0.006(9) -0.010(8) -0.013(7)
C2_4 0.090(13) 0.062(11) 0.111(12) 0.000(10) 0.006(10) -0.024(9)
C3_4 0.071(11) 0.070(11) 0.143(13) -0.001(10) -0.008(11) -0.019(9)
C4_4 0.074(12) 0.095(14) 0.131(14) -0.017(11) -0.006(11) -0.027(10)
C5_4 0.108(13) 0.099(13) 0.092(11) -0.014(10) -0.036(10) -0.040(11)
C6_4 0.101(13) 0.064(11) 0.104(11) -0.017(10) -0.012(10) -0.034(10)
C7_4 0.069(10) 0.042(9) 0.096(11) -0.006(8) 0.003(8) -0.010(8)
C8_4 0.105(13) 0.085(12) 0.150(15) -0.011(12) 0.000(13) -0.052(10)
C9_4 0.22(3) 0.16(3) 0.088(16) 0.031(17) -0.054(18) -0.09(2)
O6 0.113(15) 0.107(14) 0.131(15) -0.019(10) 0.063(13) -0.008(10)
O7 0.17(2) 0.20(3) 0.17(2) 0.035(15) 0.13(2) 0.039(16)
O8 0.093(10) 0.091(10) 0.044(7) 0.027(7) -0.014(6) -0.003(7)
O9 0.113(12) 0.060(8) 0.043(7) 0.008(6) 0.022(6) -0.012(7)

loop_
_atom_type_symbol
_atom_type_description
_atom_type_scat_dispersion_real
_atom_type_scat_dispersion_imag
_atom_type_scat_source
C C 0.0181 0.0091 'International Tables Vol C Tables 4.2.6.8 and 6.1.1.4'
H H 0.0000 0.0000 'International Tables Vol C Tables 4.2.6.8 and 6.1.1.4'
O O 0.0492 0.0322 'International Tables Vol C Tables 4.2.6.8 and 6.1.1.4'
Cu Cu -1.9646 0.5888 'International Tables Vol C Tables 4.2.6.8 and 6.1.1.4'

loop_
_geom_angle_atom_site_label_1
_geom_angle_atom_site_label_2
_geom_angle_atom_site_label_3
_geom_angle
_geom_angle_site_symmetry_1
_geom_angle_site_symmetry_3
O2_2 Cu1 O4_4 88.7(2) . 2_565
O2_2 Cu1 O1_1 93.64(14) . 4_455
O4_4 Cu1 O1_1 168.2(3) 2_565 4_455
O2_2 Cu1 O3_1 167.0(2) . .
O4_4 Cu1 O3_1 86.22(16) 2_565 .
O1_1 Cu1 O3_1 89.0(3) 4_455 .
O2_2 Cu1 O6 92.6(6) . .
O4_4 Cu1 O6 91.1(5) 2_565 .
O1_1 Cu1 O6 100.3(6) 4_455 .
O3_1 Cu1 O6 99.4(6) . .
O2_2 Cu1 Cu2 81.53(15) . .
O4_4 Cu1 Cu2 82.93(16) 2_565 .
O1_1 Cu1 Cu2 86.00(18) 4_455 .
O3_1 Cu1 Cu2 85.98(16) . .
O6 Cu1 Cu2 171.7(7) . .
O3_3 Cu3 O2_4 168.5(2) 3 .
O3_3 Cu3 O4_2 88.42(11) 3 .
O2_4 Cu3 O4_2 87.88(18) . .
O3_3 Cu3 O1_3 84.8(2) 3 .
O2_4 Cu3 O1_3 96.25(16) . .
O4_2 Cu3 O1_3 165.7(2) . .
O3_3 Cu3 O8 94.8(4) 3 .
O2_4 Cu3 O8 96.5(4) . .
O4_2 Cu3 O8 97.1(4) . .
O1_3 Cu3 O8 96.0(4) . .
O3_3 Cu3 Cu4 85.01(16) 3 .
O2_4 Cu3 Cu4 83.71(15) . .
O4_2 Cu3 Cu4 83.62(14) . .
O1_3 Cu3 Cu4 83.27(15) . .
O8 Cu3 Cu4 179.2(5) . .
O4_1 Cu2 O2_1 79.3(2) . 4_455
O4_1 Cu2 O3_4 90.19(18) . 2_565
O2_1 Cu2 O3_4 166.3(2) 4_455 2_565
O4_1 Cu2 O1_2 168.6(2) . .
O2_1 Cu2 O1_2 93.98(14) 4_455 .
O3_4 Cu2 O1_2 94.9(2) 2_565 .
O4_1 Cu2 O7 94.0(8) . .
O2_1 Cu2 O7 90.4(9) 4_455 .
O3_4 Cu2 O7 99.1(8) 2_565 .
O1_2 Cu2 O7 95.3(8) . .
O4_1 Cu2 Cu1 82.00(15) . .
O2_1 Cu2 Cu1 83.97(16) 4_455 .
O3_4 Cu2 Cu1 85.92(16) 2_565 .
O1_2 Cu2 Cu1 88.17(16) . .
O7 Cu2 Cu1 173.6(9) . .
O1_4 Cu4 O4_3 168.7(2) . 3
O1_4 Cu4 O2_3 90.55(16) . .
O4_3 Cu4 O2_3 86.2(2) 3 .
O1_4 Cu4 O3_2 96.41(19) . .
O4_3 Cu4 O3_2 84.92(12) 3 .
O2_3 Cu4 O3_2 167.2(2) . .
O1_4 Cu4 O9 95.8(4) . .
O4_3 Cu4 O9 94.9(4) 3 .
O2_3 Cu4 O9 88.9(4) . .
O3_2 Cu4 O9 101.0(4) . .
O1_4 Cu4 Cu3 85.60(17) . .
O4_3 Cu4 Cu3 83.39(15) 3 .
O2_3 Cu4 Cu3 85.51(15) . .
O3_2 Cu4 Cu3 84.36(15) . .
O9 Cu4 Cu3 174.3(4) . .
C7_1 O1_1 Cu1 119.09(17) . 3_565
C7_1 O2_1 Cu2 123.38(18) . 3_565
C8_1 O3_1 Cu1 117.94(12) . .
C8_1 O4_1 Cu2 124.54(13) . .
C5_1 O5_1 C9_1 118.1 . .
C6_1 C1_1 C2_1 119.5 . .
C6_1 C1_1 C7_1 119.5 . .
C2_1 C1_1 C7_1 120.9 . .
C1_1 C2_1 C3_1 120.1 . .
C1_1 C2_1 H2A_1 120.0 . .
C3_1 C2_1 H2A_1 120.0 . .
C4_1 C3_1 C2_1 119.6 . .
C4_1 C3_1 C8_1 120.5 . .
C2_1 C3_1 C8_1 120.0 . .
C3_1 C4_1 C5_1 120.1 . .
C3_1 C4_1 H4A_1 119.9 . .
C5_1 C4_1 H4A_1 119.9 . .
O5_1 C5_1 C6_1 114.5 . .
O5_1 C5_1 C4_1 125.7 . .
C6_1 C5_1 C4_1 119.8 . .
C1_1 C6_1 C5_1 120.8 . .
C1_1 C6_1 H6A_1 119.6 . .
C5_1 C6_1 H6A_1 119.6 . .
O1_1 C7_1 O2_1 126.8 . .
O1_1 C7_1 C1_1 118.7 . .
O2_1 C7_1 C1_1 114.4 . .
O4_1 C8_1 O3_1 124.7 . .
O4_1 C8_1 C3_1 117.6 . .
O3_1 C8_1 C3_1 117.7 . .
O5_1 C9_1 C10_1 106.3 . .
O5_1 C9_1 H9A_1 110.5 . .
C10_1 C9_1 H9A_1 110.5 . .
O5_1 C9_1 H9B_1 110.5 . .
C10_1 C9_1 H9B_1 110.5 . .
H9A_1 C9_1 H9B_1 108.7 . .
C7_2 O1_2 Cu2 115.16(12) . .
C7_2 O2_2 Cu1 126.79(13) . .
C8_2 O3_2 Cu4 119.61(13) . .
C8_2 O4_2 Cu3 123.41(12) . .
C5_2 O5_2 C9_2 118.2 . .
C6_2 C1_2 C2_2 119.5 . .
C6_2 C1_2 C7_2 119.5 . .
C2_2 C1_2 C7_2 121.0 . .
C1_2 C2_2 C3_2 120.1 . .
C1_2 C2_2 H2B_2 119.9 . .
C3_2 C2_2 H2B_2 119.9 . .
C4_2 C3_2 C2_2 119.5 . .
C4_2 C3_2 C8_2 120.5 . .
C2_2 C3_2 C8_2 120.0 . .
C3_2 C4_2 C5_2 120.1 . .
C3_2 C4_2 H4B_2 119.9 . .
C5_2 C4_2 H4B_2 119.9 . .
O5_2 C5_2 C6_2 114.5 . .
O5_2 C5_2 C4_2 125.7 . .
C6_2 C5_2 C4_2 119.8 . .
C1_2 C6_2 C5_2 120.8 . .
C1_2 C6_2 H6B_2 119.6 . .
C5_2 C6_2 H6B_2 119.6 . .
O1_2 C7_2 O2_2 126.8 . .
O1_2 C7_2 C1_2 118.7 . .
O2_2 C7_2 C1_2 114.5 . .
O4_2 C8_2 O3_2 124.7 . .
O4_2 C8_2 C3_2 117.6 . .
O3_2 C8_2 C3_2 117.7 . .
C7_3 O1_3 Cu3 121.45(11) . .
C7_3 O2_3 Cu4 119.95(12) . .
C8_3 O3_3 Cu3 123.19(15) . 4
C8_3 O4_3 Cu4 121.79(16) . 4
C5_3 O5_3 C9_3 118.2 . .
C6_3 C1_3 C2_3 119.5 . .
C6_3 C1_3 C7_3 119.5 . .
C2_3 C1_3 C7_3 120.9 . .
C1_3 C2_3 C3_3 120.1 . .
C1_3 C2_3 H2C_3 120.0 . .
C3_3 C2_3 H2C_3 120.0 . .
C4_3 C3_3 C2_3 119.6 . .
C4_3 C3_3 C8_3 120.5 . .
C2_3 C3_3 C8_3 120.0 . .
C3_3 C4_3 C5_3 120.1 . .
C3_3 C4_3 H4C_3 119.9 . .
C5_3 C4_3 H4C_3 119.9 . .
O5_3 C5_3 C6_3 114.5 . .
O5_3 C5_3 C4_3 125.7 . .
C6_3 C5_3 C4_3 119.8 . .
C1_3 C6_3 C5_3 120.8 . .
C1_3 C6_3 H6C_3 119.6 . .
C5_3 C6_3 H6C_3 119.6 . .
O1_3 C7_3 O2_3 126.8 . .
O1_3 C7_3 C1_3 118.7 . .
O2_3 C7_3 C1_3 114.4 . .
O4_3 C8_3 O3_3 124.7 . .
O4_3 C8_3 C3_3 117.6 . .
O3_3 C8_3 C3_3 117.7 . .
C7_4 O1_4 Cu4 123.0(8) . .
C7_4 O2_4 Cu3 125.1(9) . .
C8_4 O3_4 Cu2 119.1(11) . 2_565
C8_4 O4_4 Cu1 121.5(12) . 2_565
C5_4 O5_4 C9_4 122.5(16) . .
C2_4 C1_4 C6_4 118.7(8) . .
C2_4 C1_4 C7_4 120.1(8) . .
C6_4 C1_4 C7_4 121.2(12) . .
C3_4 C2_4 C1_4 121.5(11) . .
C3_4 C2_4 H2D_4 119.3 . .
C1_4 C2_4 H2D_4 119.3 . .
C2_4 C3_4 C4_4 117.9(19) . .
C2_4 C3_4 C8_4 118(2) . .
C4_4 C3_4 C8_4 124(2) . .
C5_4 C4_4 C3_4 120(2) . .
C5_4 C4_4 H4D_4 119.8 . .
C3_4 C4_4 H4D_4 119.8 . .
C4_4 C5_4 O5_4 127(2) . .
C4_4 C5_4 C6_4 120(2) . .
O5_4 C5_4 C6_4 112(2) . .
C5_4 C6_4 C1_4 121(2) . .
C5_4 C6_4 H6D_4 119.3 . .
C1_4 C6_4 H6D_4 119.3 . .
O1_4 C7_4 O2_4 122.0(15) . .
O1_4 C7_4 C1_4 122.3(14) . .
O2_4 C7_4 C1_4 115.7(15) . .
O3_4 C8_4 O4_4 123.3(19) . .
O3_4 C8_4 C3_4 122(2) . .
O4_4 C8_4 C3_4 111(2) . .

loop_
_geom_bond_atom_site_label_1
_geom_bond_atom_site_label_2
_geom_bond_distance
_geom_bond_site_symmetry_2
Cu1 O2_2 1.922(4) .
Cu1 O4_4 1.963(5) 2_565
Cu1 O1_1 2.002(4) 4_455
Cu1 O3_1 2.007(4) .
Cu1 O6 2.145(19) .
Cu1 Cu2 2.598(4) .
Cu3 O3_3 1.911(4) 3
Cu3 O2_4 1.933(4) .
Cu3 O4_2 1.965(4) .
Cu3 O1_3 1.981(4) .
Cu3 O8 2.137(13) .
Cu3 Cu4 2.618(4) .
Cu2 O4_1 1.959(4) .
Cu2 O2_1 1.961(4) 4_455
Cu2 O3_4 1.983(4) 2_565
Cu2 O1_2 1.996(4) .
Cu2 O7 2.18(2) .
Cu4 O1_4 1.947(5) .
Cu4 O4_3 1.971(4) 3
Cu4 O2_3 1.974(4) .
Cu4 O3_2 1.994(4) .
Cu4 O9 2.161(13) .
O1_1 C7_1 1.2580 .
O2_1 C7_1 1.2722 .
O3_1 C8_1 1.2706 .
O4_1 C8_1 1.2672 .
O5_1 C5_1 1.3709 .
O5_1 C9_1 1.4165 .
C1_1 C6_1 1.3757 .
C1_1 C2_1 1.3869 .
C1_1 C7_1 1.5095 .
C2_1 C3_1 1.4015 .
C2_1 H2A_1 0.9300 .
C3_1 C4_1 1.3733 .
C3_1 C8_1 1.4935 .
C4_1 C5_1 1.3936 .
C4_1 H4A_1 0.9300 .
C5_1 C6_1 1.3771 .
C6_1 H6A_1 0.9300 .
C9_1 C10_1 1.5094 .
C9_1 H9A_1 0.9700 .
C9_1 H9B_1 0.9700 .
O1_2 C7_2 1.2581 .
O2_2 C7_2 1.2721 .
O3_2 C8_2 1.2706 .
O4_2 C8_2 1.2671 .
O5_2 C5_2 1.3707 .
O5_2 C9_2 1.4160 .
C1_2 C6_2 1.3757 .
C1_2 C2_2 1.3869 .
C1_2 C7_2 1.5092 .
C2_2 C3_2 1.4016 .
C2_2 H2B_2 0.9300 .
C3_2 C4_2 1.3733 .
C3_2 C8_2 1.4933 .
C4_2 C5_2 1.3935 .
C4_2 H4B_2 0.9300 .
C5_2 C6_2 1.3770 .
C6_2 H6B_2 0.9300 .
O1_3 C7_3 1.2580 .
O2_3 C7_3 1.2718 .
O3_3 C8_3 1.2706 .
O4_3 C8_3 1.2670 .
O5_3 C5_3 1.3708 .
O5_3 C9_3 1.4163 .
C1_3 C6_3 1.3754 .
C1_3 C2_3 1.3872 .
C1_3 C7_3 1.5094 .
C2_3 C3_3 1.4015 .
C2_3 H2C_3 0.9300 .
C3_3 C4_3 1.3730 .
C3_3 C8_3 1.4933 .
C4_3 C5_3 1.3936 .
C4_3 H4C_3 0.9300 .
C5_3 C6_3 1.3770 .
C6_3 H6C_3 0.9300 .
O1_4 C7_4 1.27(2) .
O2_4 C7_4 1.316(19) .
O3_4 C8_4 1.17(3) .
O4_4 C8_4 1.38(3) .
O5_4 C5_4 1.35(2) .
O5_4 C9_4 1.46(3) .
C1_4 C2_4 1.3868 .
C1_4 C6_4 1.40(2) .
C1_4 C7_4 1.450(19) .
C2_4 C3_4 1.37(2) .
C2_4 H2D_4 0.9300 .
C3_4 C4_4 1.48(3) .
C3_4 C8_4 1.50(3) .
C4_4 C5_4 1.33(3) .
C4_4 H4D_4 0.9300 .
C5_4 C6_4 1.39(3) .
C6_4 H6D_4 0.9300 .
